data_7018288
loop_
_publ_author_name
'Zhao, Xiang'
'Wu, Tao'
'Bu, Xianhui'
'Feng, Pingyun'

_publ_section_title
;
 Lithium cubane clusters as tetrahedral, square planar, and linear nodes
 for supramolecular assemblies.
;
_journal_issue 14
_journal_name_full 'Dalton transactions (Cambridge, England : 2003)'
_journal_page_first 3902
_journal_page_last 3905
_journal_paper_doi 10.1039/c1dt11975c
_journal_volume 41
_journal_year 2012
_chemical_formula_sum 'C48 H48 Li4 N4 O8'
_chemical_formula_weight 836.66
_chemical_name_common
;tetrakis(miu3-4-(4-pyridyl)phenoxo)-tetrakis(methanol)-tetra-
lithium
;
_chemical_name_systematic
;
tetrakis(miu3-4-(4-pyridyl)phenoxo)-
tetrakis(methanol)-tetra-lithium
;
_space_group_IT_number 88
_symmetry_cell_setting tetragonal
_symmetry_space_group_name_Hall '-I 4ad'
_symmetry_space_group_name_H-M 'I 41/a :2'
_atom_sites_solution_hydrogens geom
_atom_sites_solution_primary direct
_atom_sites_solution_secondary difmap
_audit_creation_method SHELXL-97
_cell_angle_alpha 90.00
_cell_angle_beta 90.00
_cell_angle_gamma 90.00
_cell_formula_units_Z 4
_cell_length_a 16.813(7)
_cell_length_b 16.813(7)
_cell_length_c 16.561(19)
_cell_measurement_temperature 150(2)
_cell_volume 4681(6)
_computing_publication_material Platon
_computing_structure_refinement 'SHELXL-97 (Sheldrick, 1997)'
_computing_structure_solution 'SHELXS-97 (Sheldrick, 1990)'
_diffrn_ambient_temperature 150(2)
_diffrn_measured_fraction_theta_full 0.445
_diffrn_measured_fraction_theta_max 0.445
_diffrn_radiation_monochromator graphite
_diffrn_radiation_source 'fine-focus sealed tube'
_diffrn_radiation_type MoK\a
_diffrn_radiation_wavelength 0.71073
_diffrn_reflns_av_R_equivalents 0.3337
_diffrn_reflns_av_sigmaI/netI 0.1653
_diffrn_reflns_limit_h_max 14
_diffrn_reflns_limit_h_min -19
_diffrn_reflns_limit_k_max 11
_diffrn_reflns_limit_k_min -16
_diffrn_reflns_limit_l_max 16
_diffrn_reflns_limit_l_min -6
_diffrn_reflns_number 1482
_diffrn_reflns_theta_full 25.36
_diffrn_reflns_theta_max 25.36
_diffrn_reflns_theta_min 2.42
_exptl_absorpt_coefficient_mu 0.079
_exptl_absorpt_correction_T_max 0.987
_exptl_absorpt_correction_T_min 0.984
_exptl_absorpt_correction_type multi-scan
_exptl_absorpt_process_details 'SADABS 2007/2'
_exptl_crystal_colour colorless
_exptl_crystal_density_diffrn 1.187
_exptl_crystal_density_method 'not measured'
_exptl_crystal_F_000 1760
_exptl_crystal_size_max 0.61
_exptl_crystal_size_mid 0.58
_exptl_crystal_size_min 0.55
_refine_diff_density_max 0.244
_refine_diff_density_min -0.262
_refine_diff_density_rms 0.068
_refine_ls_extinction_method none
_refine_ls_goodness_of_fit_ref 0.971
_refine_ls_hydrogen_treatment constr
_refine_ls_matrix_type full
_refine_ls_number_parameters 145
_refine_ls_number_reflns 960
_refine_ls_number_restraints 0
_refine_ls_restrained_S_all 0.971
_refine_ls_R_factor_all 0.1663
_refine_ls_R_factor_gt 0.0972
_refine_ls_shift/su_max 0.000
_refine_ls_shift/su_mean 0.000
_refine_ls_structure_factor_coef Fsqd
_refine_ls_weighting_details 'calc w=1/[\s^2^(Fo^2^)+(0.1741P)^2^+0.0000P] where P=(Fo^2^+2Fc^2^)/3'
_refine_ls_weighting_scheme calc
_refine_ls_wR_factor_gt 0.2486
_refine_ls_wR_factor_ref 0.2927
_reflns_number_gt 457
_reflns_number_total 960
_reflns_threshold_expression >2sigma(I)
_cod_data_source_file c1dt11975c.txt
_cod_data_source_block HLIF-8
_cod_depositor_comments
;
The following automatic conversions were performed:

'_symmetry_cell_setting' value 'Tetragonal' changed to 'tetragonal'
according to /home/saulius/struct/CIF-dictionaries/cif_core.dic
dictionary named 'cif_core.dic' version 2.4.1 from 2010-06-29.

Automatic conversion script
Id: cif_fix_values 1715 2011-07-08 13:25:40Z adriana 
;
_cod_original_cell_volume 4682(6)
_cod_original_sg_symbol_H-M I4(1)/a
_cod_database_code 7018288

loop_
_symmetry_equiv_pos_as_xyz
'x, y, z'
'-x+1/2, -y, z+1/2'
'-y+3/4, x+1/4, z+1/4'
'y+3/4, -x+3/4, z+3/4'
'x+1/2, y+1/2, z+1/2'
'-x+1, -y+1/2, z+1'
'-y+5/4, x+3/4, z+3/4'
'y+5/4, -x+5/4, z+5/4'
'-x, -y, -z'
'x-1/2, y, -z-1/2'
'y-3/4, -x-1/4, -z-1/4'
'-y-3/4, x-3/4, -z-3/4'
'-x+1/2, -y+1/2, -z+1/2'
'x, y+1/2, -z'
'y-1/4, -x+1/4, -z+1/4'
'-y-1/4, x-1/4, -z-1/4'

loop_
_atom_site_label
_atom_site_type_symbol
_atom_site_fract_x
_atom_site_fract_y
_atom_site_fract_z
_atom_site_U_iso_or_equiv
_atom_site_adp_type
_atom_site_occupancy
_atom_site_symmetry_multiplicity
_atom_site_calc_flag
_atom_site_refinement_flags
O1 O 0.4224(2) 0.7134(2) 1.0625(4) 0.0533(18) Uani 1 1 d .
C4 C 0.2750(4) 0.6666(4) 0.8651(5) 0.049(2) Uani 1 1 d .
C5 C 0.2236(5) 0.6488(4) 0.7935(6) 0.054(2) Uani 1 1 d .
C1 C 0.3736(4) 0.6987(4) 0.9995(5) 0.045(2) Uani 1 1 d .
O2 O 0.4131(3) 0.8993(3) 1.0066(3) 0.0699(19) Uani 1 1 d .
H2B H 0.4151 0.8925 0.9509 0.084 Uiso 1 1 calc R
C11 C 0.2950(5) 0.7177(5) 0.9987(6) 0.068(3) Uani 1 1 d .
H11A H 0.2733 0.7417 1.0442 0.081 Uiso 1 1 calc R
N1 N 0.1314(5) 0.6180(4) 0.6525(6) 0.079(2) Uani 1 1 d .
C10 C 0.2460(4) 0.7032(4) 0.9339(6) 0.060(3) Uani 1 1 d .
H10A H 0.1928 0.7180 0.9363 0.072 Uiso 1 1 calc R
C2 C 0.4037(4) 0.6638(5) 0.9306(7) 0.077(3) Uani 1 1 d .
H2A H 0.4575 0.6512 0.9284 0.092 Uiso 1 1 calc R
C9 C 0.1482(5) 0.6754(5) 0.7843(7) 0.088(4) Uani 1 1 d .
H9A H 0.1250 0.7055 0.8250 0.106 Uiso 1 1 calc R
Li1 Li 0.4647(6) 0.8240(7) 1.0699(9) 0.054(4) Uani 1 1 d .
C8 C 0.1049(6) 0.6581(6) 0.7146(8) 0.082(3) Uani 1 1 d .
H8A H 0.0528 0.6767 0.7121 0.099 Uiso 1 1 calc R
C3 C 0.3559(5) 0.6468(5) 0.8642(6) 0.077(3) Uani 1 1 d .
H3A H 0.3778 0.6221 0.8191 0.092 Uiso 1 1 calc R
C7 C 0.2036(7) 0.5925(9) 0.6618(9) 0.153(6) Uani 1 1 d .
H7A H 0.2257 0.5637 0.6194 0.184 Uiso 1 1 calc R
C6 C 0.2513(7) 0.6046(8) 0.7300(9) 0.133(5) Uani 1 1 d .
H6A H 0.3019 0.5824 0.7322 0.160 Uiso 1 1 calc R
C12 C 0.3750(15) 0.9596(13) 1.0334(14) 0.38(2) Uani 1 1 d .
H12A H 0.3543 0.9898 0.9889 0.572 Uiso 1 1 calc R
H12B H 0.4102 0.9924 1.0646 0.572 Uiso 1 1 calc R
H12C H 0.3318 0.9420 1.0669 0.572 Uiso 1 1 calc R

loop_
_atom_site_aniso_label
_atom_site_aniso_U_11
_atom_site_aniso_U_22
_atom_site_aniso_U_33
_atom_site_aniso_U_23
_atom_site_aniso_U_13
_atom_site_aniso_U_12
O1 0.066(3) 0.065(3) 0.029(5) -0.001(2) -0.005(3) -0.0072(19)
C4 0.055(5) 0.052(5) 0.039(7) 0.011(4) -0.015(4) -0.008(3)
C5 0.064(5) 0.060(5) 0.038(7) 0.003(4) -0.007(4) -0.008(3)
C1 0.066(6) 0.048(5) 0.022(7) 0.000(4) -0.002(4) -0.006(3)
O2 0.093(4) 0.077(4) 0.040(5) -0.011(3) -0.015(3) 0.013(3)
C11 0.056(6) 0.094(6) 0.053(9) -0.015(5) -0.003(5) 0.006(4)
N1 0.088(6) 0.093(6) 0.056(7) -0.006(5) -0.029(5) -0.003(4)
C10 0.038(5) 0.091(6) 0.052(8) -0.017(5) -0.006(5) -0.001(3)
C2 0.055(6) 0.124(7) 0.051(9) -0.023(6) -0.020(5) 0.021(4)
C9 0.071(7) 0.116(7) 0.076(11) -0.021(6) -0.033(6) 0.022(5)
Li1 0.057(7) 0.081(8) 0.024(12) 0.001(7) -0.001(6) 0.003(5)
C8 0.077(7) 0.098(7) 0.071(11) -0.001(7) -0.033(6) 0.006(5)
C3 0.088(7) 0.094(6) 0.049(9) -0.030(5) -0.020(5) 0.031(4)
C7 0.101(9) 0.255(15) 0.104(14) -0.114(11) -0.062(9) 0.058(9)
C6 0.111(10) 0.208(13) 0.081(12) -0.054(11) -0.036(8) 0.074(8)
C12 0.58(4) 0.36(3) 0.20(3) -0.18(3) -0.23(3) 0.39(3)

loop_
_atom_type_symbol
_atom_type_description
_atom_type_scat_dispersion_real
_atom_type_scat_dispersion_imag
_atom_type_scat_source
C C 0.0033 0.0016 'International Tables Vol C Tables 4.2.6.8 and 6.1.1.4'
H H 0.0000 0.0000 'International Tables Vol C Tables 4.2.6.8 and 6.1.1.4'
Li Li -0.0003 0.0001 'International Tables Vol C Tables 4.2.6.8 and 6.1.1.4'
N N 0.0061 0.0033 'International Tables Vol C Tables 4.2.6.8 and 6.1.1.4'
O O 0.0106 0.0060 'International Tables Vol C Tables 4.2.6.8 and 6.1.1.4'

loop_
_geom_angle_atom_site_label_1
_geom_angle_atom_site_label_2
_geom_angle_atom_site_label_3
_geom_angle
_geom_angle_site_symmetry_1
_geom_angle_site_symmetry_3
C1 O1 Li1 142.5(5) . 12_768
C1 O1 Li1 115.8(6) . .
Li1 O1 Li1 85.2(6) 12_768 .
C1 O1 Li1 124.5(7) . 6_564
Li1 O1 Li1 85.0(6) 12_768 6_564
Li1 O1 Li1 87.2(5) . 6_564
C10 C4 C3 117.2(8) . .
C10 C4 C5 122.5(7) . .
C3 C4 C5 120.3(9) . .
C9 C5 C6 114.3(9) . .
C9 C5 C4 124.3(9) . .
C6 C5 C4 121.4(8) . .
O1 C1 C11 123.8(8) . .
O1 C1 C2 119.7(7) . .
C11 C1 C2 116.6(8) . .
C12 O2 Li1 125.3(12) . .
C1 C11 C10 123.3(9) . .
C7 N1 C8 113.4(9) . .
C11 C10 C4 120.6(7) . .
C1 C2 C3 122.0(8) . .
C5 C9 C8 121.0(10) . .
O2 Li1 O1 122.5(7) . 15_567
O2 Li1 O1 115.7(7) . .
O1 Li1 O1 95.0(6) 15_567 .
O2 Li1 O1 128.4(8) . 6_564
O1 Li1 O1 94.7(6) 15_567 6_564
O1 Li1 O1 92.4(5) . 6_564
O2 Li1 Li1 150.8(7) . 15_567
O1 Li1 Li1 48.1(5) 15_567 15_567
O1 Li1 Li1 93.5(4) . 15_567
O1 Li1 Li1 46.7(3) 6_564 15_567
O2 Li1 Li1 137.8(7) . 12_768
O1 Li1 Li1 48.4(6) 15_567 12_768
O1 Li1 Li1 46.7(3) . 12_768
O1 Li1 Li1 93.3(4) 6_564 12_768
Li1 Li1 Li1 62.1(6) 15_567 12_768
O2 Li1 Li1 144.6(5) . 6_564
O1 Li1 Li1 91.9(3) 15_567 6_564
O1 Li1 Li1 46.5(4) . 6_564
O1 Li1 Li1 46.3(3) 6_564 6_564
Li1 Li1 Li1 58.9(3) 15_567 6_564
Li1 Li1 Li1 58.9(3) 12_768 6_564
N1 C8 C9 125.4(9) . .
C2 C3 C4 120.3(9) . .
N1 C7 C6 125.7(11) . .
C5 C6 C7 120.3(9) . .

loop_
_geom_bond_atom_site_label_1
_geom_bond_atom_site_label_2
_geom_bond_distance
_geom_bond_site_symmetry_2
O1 C1 1.349(9) .
O1 Li1 1.949(15) 12_768
O1 Li1 1.994(12) .
O1 Li1 2.003(12) 6_564
C4 C10 1.383(12) .
C4 C3 1.400(10) .
C4 C5 1.497(11) .
C5 C9 1.353(10) .
C5 C6 1.369(13) .
C1 C11 1.360(9) .
C1 C2 1.380(12) .
O2 C12 1.280(14) .
O2 Li1 1.859(14) .
C11 C10 1.375(12) .
N1 C7 1.296(12) .
N1 C8 1.309(13) .
C2 C3 1.391(13) .
C9 C8 1.396(15) .
Li1 O1 1.949(15) 15_567
Li1 O1 2.003(12) 6_564
Li1 Li1 2.67(2) 15_567
Li1 Li1 2.67(2) 12_768
Li1 Li1 2.76(2) 6_564
C7 C6 1.400(16) .
